data_7032917
loop_
_publ_author_name
'Han, Song-De'
'Miao, Xiao-Hong'
'Liu, Sui-Jun'
'Bu, Xian-He'

_publ_section_title
;
 A series of cobalt and nickel clusters based on thiol-containing ligands
 accompanied by in situ ligand formation.
;
_journal_issue 2
_journal_name_full 'Dalton transactions (Cambridge, England : 2003)'
_journal_page_first 560
_journal_page_last 567
_journal_paper_doi 10.1039/c4dt03109a
_journal_volume 44
_journal_year 2015
_chemical_formula_moiety 'C42 H30 Co4 N13 O4 S6'
_chemical_formula_sum 'C42 H30 Co4 N13 O4 S6'
_chemical_formula_weight 1208.93
_chemical_name_systematic
; 
 ? 
;
_space_group_IT_number 198
_symmetry_cell_setting cubic
_symmetry_space_group_name_Hall 'P 2ac 2ab 3'
_symmetry_space_group_name_H-M 'P 21 3'
_atom_sites_solution_hydrogens geom
_atom_sites_solution_primary direct
_atom_sites_solution_secondary difmap
_audit_creation_method SHELXL-97
_cell_angle_alpha 90.00
_cell_angle_beta 90.00
_cell_angle_gamma 90.00
_cell_formula_units_Z 4
_cell_length_a 18.737(2)
_cell_length_b 18.737(2)
_cell_length_c 18.737(2)
_cell_measurement_temperature 293(2)
_cell_volume 6578.1(12)
_computing_cell_refinement PROCESS-AUTO
_computing_data_collection PROCESS-AUTO
_computing_data_reduction CrystalStructure
_computing_publication_material 'CrystalStructure 3.7.0'
_computing_structure_refinement SHELXL
_computing_structure_solution DirectMethod
_diffrn_ambient_temperature 293(2)
_diffrn_measured_fraction_theta_full 0.997
_diffrn_measured_fraction_theta_max 0.997
_diffrn_measurement_device_type SCX-MINI
_diffrn_radiation_monochromator graphite
_diffrn_radiation_source 'fine-focus sealed tube'
_diffrn_radiation_type MoK\a
_diffrn_radiation_wavelength 0.71073
_diffrn_reflns_av_R_equivalents 0.0821
_diffrn_reflns_av_sigmaI/netI 0.0331
_diffrn_reflns_limit_h_max 22
_diffrn_reflns_limit_h_min -22
_diffrn_reflns_limit_k_max 22
_diffrn_reflns_limit_k_min -22
_diffrn_reflns_limit_l_max 22
_diffrn_reflns_limit_l_min -22
_diffrn_reflns_number 57198
_diffrn_reflns_theta_full 24.93
_diffrn_reflns_theta_max 24.93
_diffrn_reflns_theta_min 3.08
_exptl_absorpt_coefficient_mu 1.223
_exptl_absorpt_correction_T_max 0.832
_exptl_absorpt_correction_T_min 0.802
_exptl_absorpt_correction_type multi-scan
_exptl_crystal_colour brown
_exptl_crystal_density_diffrn 1.223
_exptl_crystal_density_method 'not measured'
_exptl_crystal_description block
_exptl_crystal_F_000 2436
_exptl_crystal_size_max 0.18
_exptl_crystal_size_mid 0.17
_exptl_crystal_size_min 0.15
_platon_squeeze_details
;
The PLATON SQUEEZE procedure was used to treat 
regions of diffuse solvent and triethylamine which could not be modeled 
properly in terms of atomic sites. Their contribution to 
the diffraction pattern was removed and modified F^2^ was
written to a new HKL file. The number of located electrons, 
312 in eight voids per unit cell, is included in the formula, formula weight, 
calculated density, and F(000). There are four formula units 
in one unit cell. On base of charge balance considerations, volume/count_electrons 
analysis, and elemental analyses, this residual electron density 
was assigned to half triethylamine molecule, two methanol molecules and one protonated water molecule. 
So SQUEEZE removed these disordered units per unit cell.
See refs. (a) O. V. Dolomanov, D. B. Cordes, N. R. Champness, A. J. Blake,
L. R. Hanton, G. B. Jameson, M. Schroder and C. Wilson. Chem. Commun.
2004, 642; (b) Y. Du, A. L. Thompson and D. O. Hare. Chem. Commun. 2008, 5987;
(c) Y. F. Bi, X. T. Wang, W. P. Liao, X. F. Wang, X. W. Wang, H. J. Zhang,
and S. Gao, J. Am. Chem. Soc. 2009, 131, 11650.
;
_refine_diff_density_max 0.993
_refine_diff_density_min -0.340
_refine_diff_density_rms 0.078
_refine_ls_abs_structure_details 'Flack H D (1983), Acta Cryst. A39, 876-881'
_refine_ls_abs_structure_Flack 0.52(3)
_refine_ls_extinction_method none
_refine_ls_goodness_of_fit_ref 1.183
_refine_ls_hydrogen_treatment constr
_refine_ls_matrix_type full
_refine_ls_number_parameters 208
_refine_ls_number_reflns 3866
_refine_ls_number_restraints 0
_refine_ls_restrained_S_all 1.183
_refine_ls_R_factor_all 0.0617
_refine_ls_R_factor_gt 0.0562
_refine_ls_shift/su_max 0.009
_refine_ls_shift/su_mean 0.002
_refine_ls_structure_factor_coef Fsqd
_refine_ls_weighting_details 'calc w=1/[\s^2^(Fo^2^)+(0.0675P)^2^+5.2141P] where P=(Fo^2^+2Fc^2^)/3'
_refine_ls_weighting_scheme calc
_refine_ls_wR_factor_gt 0.1318
_refine_ls_wR_factor_ref 0.1345
_reflns_number_gt 3635
_reflns_number_total 3866
_reflns_threshold_expression >2sigma(I)
_cod_data_source_file c4dt03109a2.cif
_cod_data_source_block 6
_cod_depositor_comments
;
The following automatic conversions were performed:

'_symmetry_cell_setting' value 'Cubic' changed to 'cubic' according
to
/usr/data/users/saulius/crontab/automatic-downloads/rss-feeds/RSC/lib/dictionaries/cif_core.dic
dictionary named 'cif_core.dic' version 2.4.2 from
2011-04-26.

'_exptl_absorpt_correction_type' value 'Multi-scan'
changed to 'multi-scan' according to
/usr/data/users/saulius/crontab/automatic-downloads/rss-feeds/RSC/lib/dictionaries/cif_core.dic
dictionary named 'cif_core.dic' version 2.4.2 from 2011-04-26.

Automatic conversion script
Id: cif_fix_values 2827 2014-09-09 07:05:25Z andrius 

 Adding full bibliography for 7032912--7032919.cif.
;
_cod_original_cell_volume 6578.3(13)
_cod_database_code 7032917

loop_
_symmetry_equiv_pos_as_xyz
'x, y, z'
'-x+1/2, -y, z+1/2'
'-x, y+1/2, -z+1/2'
'x+1/2, -y+1/2, -z'
'z, x, y'
'z+1/2, -x+1/2, -y'
'-z+1/2, -x, y+1/2'
'-z, x+1/2, -y+1/2'
'y, z, x'
'-y, z+1/2, -x+1/2'
'y+1/2, -z+1/2, -x'
'-y+1/2, -z, x+1/2'

loop_
_atom_site_label
_atom_site_type_symbol
_atom_site_fract_x
_atom_site_fract_y
_atom_site_fract_z
_atom_site_U_iso_or_equiv
_atom_site_adp_type
_atom_site_occupancy
_atom_site_symmetry_multiplicity
_atom_site_calc_flag
_atom_site_refinement_flags
C1 C 0.1305(4) 0.2917(4) 0.9631(3) 0.0575(18) Uani 1 1 d .
C2 C 0.0591(5) 0.3082(6) 0.9565(5) 0.089(3) Uani 1 1 d .
H2A H 0.0380 0.3118 0.9117 0.107 Uiso 1 1 calc R
C3 C 0.0195(5) 0.3192(7) 1.0175(6) 0.111(4) Uani 1 1 d .
H3 H -0.0288 0.3297 1.0132 0.134 Uiso 1 1 calc R
C4 C 0.0490(7) 0.3151(8) 1.0842(6) 0.139(5) Uani 1 1 d .
H4A H 0.0209 0.3256 1.1237 0.167 Uiso 1 1 calc R
C5 C 0.1205(7) 0.2956(7) 1.0946(4) 0.116(4) Uani 1 1 d .
H5 H 0.1397 0.2901 1.1401 0.139 Uiso 1 1 calc R
C6 C 0.1625(5) 0.2844(4) 1.0316(4) 0.068(2) Uani 1 1 d .
C7 C 0.2440(4) 0.2641(3) 0.9494(3) 0.0453(15) Uani 1 1 d .
C8 C 0.0629(5) 0.2488(6) 0.4516(4) 0.089(3) Uani 1 1 d .
H8 H 0.0807 0.2541 0.4056 0.106 Uiso 1 1 calc R
C9 C -0.0107(5) 0.2528(7) 0.4642(5) 0.107(4) Uani 1 1 d .
H9 H -0.0411 0.2604 0.4258 0.129 Uiso 1 1 calc R
C10 C -0.0396(4) 0.2459(5) 0.5310(5) 0.083(3) Uani 1 1 d .
H10 H -0.0885 0.2495 0.5384 0.099 Uiso 1 1 calc R
C11 C 0.0072(3) 0.2334(4) 0.5873(4) 0.0569(18) Uani 1 1 d .
C12 C 0.0618(3) 0.2179(3) 0.6921(3) 0.0426(13) Uani 1 1 d .
C13 C 0.0090(4) 0.3903(4) 0.7633(5) 0.071(2) Uani 1 1 d .
H13 H 0.0018 0.3412 0.7661 0.085 Uiso 1 1 calc R
C14 C 0.0756(3) 0.4186(3) 0.7710(4) 0.0483(15) Uani 1 1 d .
Co1 Co 0.16816(4) 0.28408(4) 0.80666(4) 0.0338(2) Uani 1 1 d .
Co2 Co 0.30863(3) 0.19137(3) 0.80863(3) 0.0348(3) Uani 1 3 d S
N1 N 0.1845(3) 0.2773(3) 0.9133(2) 0.0446(12) Uani 1 1 d .
N2 N 0.2318(4) 0.2676(3) 1.0212(3) 0.0639(16) Uani 1 1 d .
H2 H 0.2629 0.2603 1.0542 0.077 Uiso 1 1 calc R
N3 N 0.1429(3) 0.3864(2) 0.7814(3) 0.0431(11) Uani 1 1 d .
N4 N -0.0031(3) 0.2273(3) 0.6604(3) 0.0553(14) Uani 1 1 d .
H4 H -0.0436 0.2290 0.6820 0.066 Uiso 1 1 calc R
N5 N 0.8027(5) 0.1973(5) 0.6973(5) 0.116(5) Uani 1 3 d S
O1 O 0.24819(17) 0.25181(17) 0.74819(17) 0.0273(12) Uani 1 3 d S
O2 O 0.8529(5) 0.2318(11) 0.7135(10) 0.268(9) Uani 1 1 d .
S3 S 0.07299(8) 0.20575(8) 0.78330(8) 0.0456(4) Uani 1 1 d .
S4 S 0.32922(9) 0.24682(9) 0.91675(8) 0.0515(4) Uani 1 1 d .

loop_
_atom_site_aniso_label
_atom_site_aniso_U_11
_atom_site_aniso_U_22
_atom_site_aniso_U_33
_atom_site_aniso_U_23
_atom_site_aniso_U_13
_atom_site_aniso_U_12
C1 0.072(5) 0.061(4) 0.040(4) 0.007(3) 0.026(3) -0.004(4)
C2 0.072(6) 0.124(8) 0.072(5) -0.018(5) 0.028(4) 0.009(5)
C3 0.080(6) 0.164(11) 0.090(7) -0.011(7) 0.047(6) 0.004(7)
C4 0.138(11) 0.196(14) 0.083(8) 0.001(8) 0.084(8) 0.019(10)
C5 0.155(11) 0.150(10) 0.042(5) -0.004(5) 0.044(6) -0.020(8)
C6 0.096(6) 0.060(4) 0.048(4) -0.012(3) 0.023(4) 0.005(4)
C7 0.071(4) 0.037(3) 0.028(3) 0.003(2) 0.002(3) -0.007(3)
C8 0.075(6) 0.135(8) 0.056(5) 0.005(5) -0.014(4) -0.003(5)
C9 0.079(7) 0.177(11) 0.066(6) 0.007(6) -0.047(5) 0.000(7)
C10 0.040(4) 0.130(8) 0.078(6) -0.008(5) -0.030(4) -0.004(4)
C11 0.030(3) 0.075(5) 0.066(5) -0.006(4) -0.012(3) -0.004(3)
C12 0.042(3) 0.034(3) 0.052(3) -0.002(3) -0.005(3) -0.007(2)
C13 0.053(4) 0.061(5) 0.097(6) -0.004(4) 0.008(4) 0.016(4)
C14 0.044(4) 0.041(3) 0.059(4) 0.004(3) 0.009(3) 0.016(3)
Co1 0.0348(4) 0.0338(4) 0.0327(4) 0.0015(3) 0.0044(3) 0.0017(3)
Co2 0.0348(3) 0.0348(3) 0.0348(3) 0.0044(3) -0.0044(3) 0.0044(3)
N1 0.053(3) 0.053(3) 0.028(2) 0.001(2) 0.002(2) -0.001(2)
N2 0.095(5) 0.068(4) 0.029(3) 0.004(3) -0.004(3) 0.005(3)
N3 0.047(3) 0.034(3) 0.049(3) 0.001(2) 0.002(2) 0.006(2)
N4 0.027(3) 0.076(4) 0.063(4) 0.002(3) -0.004(2) -0.003(2)
N5 0.116(5) 0.116(5) 0.116(5) -0.017(5) 0.017(5) 0.017(5)
O1 0.0273(12) 0.0273(12) 0.0273(12) -0.0002(14) 0.0002(14) -0.0002(14)
O2 0.101(7) 0.40(2) 0.304(17) -0.134(15) 0.060(10) -0.059(10)
S3 0.0409(8) 0.0468(9) 0.0492(8) 0.0058(7) 0.0014(6) -0.0126(6)
S4 0.0574(10) 0.0553(10) 0.0418(9) -0.0038(7) -0.0145(7) 0.0038(8)

loop_
_atom_type_symbol
_atom_type_description
_atom_type_scat_dispersion_real
_atom_type_scat_dispersion_imag
_atom_type_scat_source
C C 0.0033 0.0016 'International Tables Vol C Tables 4.2.6.8 and 6.1.1.4'
H H 0.0000 0.0000 'International Tables Vol C Tables 4.2.6.8 and 6.1.1.4'
N N 0.0061 0.0033 'International Tables Vol C Tables 4.2.6.8 and 6.1.1.4'
O O 0.0106 0.0060 'International Tables Vol C Tables 4.2.6.8 and 6.1.1.4'
S S 0.1246 0.1234 'International Tables Vol C Tables 4.2.6.8 and 6.1.1.4'
Co Co 0.3494 0.9721 'International Tables Vol C Tables 4.2.6.8 and 6.1.1.4'

loop_
_geom_angle_atom_site_label_1
_geom_angle_atom_site_label_2
_geom_angle_atom_site_label_3
_geom_angle
_geom_angle_site_symmetry_1
_geom_angle_site_symmetry_3
C2 C1 N1 133.1(7) . .
C2 C1 C6 120.8(7) . .
N1 C1 C6 106.1(6) . .
C3 C2 C1 118.7(9) . .
C4 C3 C2 122.2(10) . .
C3 C4 C5 121.8(8) . .
C4 C5 C6 116.6(9) . .
N2 C6 C1 107.3(6) . .
N2 C6 C5 132.9(9) . .
C1 C6 C5 119.8(9) . .
N1 C7 N2 110.7(6) . .
N1 C7 S4 128.7(4) . .
N2 C7 S4 120.5(5) . .
C9 C8 C13 119.6(8) . 12_565
C10 C9 C8 122.5(7) . .
C9 C10 C11 117.4(7) . .
N4 C11 C10 132.4(7) . .
N4 C11 C14 106.6(5) . 12_565
C10 C11 C14 120.9(7) . 12_565
N3 C12 N4 110.2(5) 12_565 .
N3 C12 S3 126.3(4) 12_565 .
N4 C12 S3 123.5(5) . .
C14 C13 C8 118.3(7) . 6_456
C13 C14 C11 121.3(6) . 6_456
C13 C14 N3 131.7(6) . .
C11 C14 N3 106.9(6) 6_456 .
O1 Co1 N1 114.7(2) . .
O1 Co1 N3 109.91(18) . .
N1 Co1 N3 108.9(2) . .
O1 Co1 S3 106.54(5) . .
N1 Co1 S3 105.03(15) . .
N3 Co1 S3 111.69(15) . .
O1 Co2 S4 110.07(5) . .
O1 Co2 S4 110.07(5) . 6_456
S4 Co2 S4 108.86(5) . 6_456
O1 Co2 S4 110.07(5) . 12_565
S4 Co2 S4 108.86(5) . 12_565
S4 Co2 S4 108.86(5) 6_456 12_565
C7 N1 C1 107.6(5) . .
C7 N1 Co1 130.0(4) . .
C1 N1 Co1 122.3(4) . .
C6 N2 C7 108.2(6) . .
C12 N3 C14 107.8(5) 6_456 .
C12 N3 Co1 121.5(4) 6_456 .
C14 N3 Co1 130.1(4) . .
C12 N4 C11 108.4(5) . .
O2 N5 O2 119.998(16) 10_646 .
O2 N5 O2 119.997(18) 10_646 7_665
O2 N5 O2 119.998(17) . 7_665
Co1 O1 Co1 111.51(14) 12_565 6_456
Co1 O1 Co1 111.51(14) 12_565 .
Co1 O1 Co1 111.51(14) 6_456 .
Co1 O1 Co2 107.35(15) 12_565 .
Co1 O1 Co2 107.35(15) 6_456 .
Co1 O1 Co2 107.35(15) . .
C12 S3 Co1 101.10(19) . .
C7 S4 Co2 103.8(2) . .

loop_
_geom_bond_atom_site_label_1
_geom_bond_atom_site_label_2
_geom_bond_distance
_geom_bond_site_symmetry_2
C1 C2 1.380(11) .
C1 N1 1.403(8) .
C1 C6 1.423(10) .
C2 C3 1.378(11) .
C3 C4 1.370(16) .
C4 C5 1.401(17) .
C5 C6 1.435(11) .
C6 N2 1.350(10) .
C7 N1 1.326(8) .
C7 N2 1.367(7) .
C7 S4 1.741(7) .
C8 C9 1.401(13) .
C8 C13 1.407(10) 12_565
C9 C10 1.369(12) .
C10 C11 1.391(10) .
C11 N4 1.388(9) .
C11 C14 1.409(9) 12_565
C12 N3 1.337(7) 12_565
C12 N4 1.366(8) .
C12 S3 1.737(6) .
C13 C14 1.363(10) .
C13 C8 1.407(10) 6_456
C14 C11 1.409(9) 6_456
C14 N3 1.412(7) .
Co1 O1 1.9530(18) .
Co1 N1 2.025(4) .
Co1 N3 2.031(5) .
Co1 S3 2.3507(16) .
Co2 O1 1.962(5) .
Co2 S4 2.3092(16) .
Co2 S4 2.3092(16) 6_456
Co2 S4 2.3092(16) 12_565
N3 C12 1.337(7) 6_456
N5 O2 1.181(12) 10_646
N5 O2 1.181(12) .
N5 O2 1.181(12) 7_665
O1 Co1 1.9530(18) 12_565
O1 Co1 1.9530(18) 6_456

loop_
_platon_squeeze_void_nr
_platon_squeeze_void_average_x
_platon_squeeze_void_average_y
_platon_squeeze_void_average_z
_platon_squeeze_void_volume
_platon_squeeze_void_count_electrons
_platon_squeeze_void_content
1 0.017 0.017 0.018 449 67 ' '
2 -0.031 0.031 0.531 103 16 ' '
3 -0.018 0.518 0.482 449 61 ' '
4 0.030 0.531 0.969 103 15 ' '
5 0.482 -0.018 0.517 449 64 ' '
6 0.517 0.482 0.983 449 59 ' '
7 0.469 0.469 0.469 103 14 ' '
8 0.531 0.969 1.031 103 16 ' '
